data_1521399
loop_
_publ_author_name
'Kim, J.-S.'
'Cheon, C.-I.'
'Nam, S.'
'Lee, C.-H.'
'Kang, H.-J.'
'Kim, K.-Y.'
'Byun Jae Dong'

_publ_section_title
;
 Crystal structure and microwave dielectric properties of Ca Ti O3 -(Li1/2
 Nd1/2) Ti O3 - (Ln1/3 Nd1/3) Ti O3 (Ln = La, Dy) ceramics
;
_journal_name_full 'Japanese Journal of Applied Physics, Part 1'
_journal_page_first 5633
_journal_page_last 5637
_journal_volume 38
_journal_year 1999
_chemical_formula_sum 'Li0.479 Nd0.521 O2.604 Ti'
_chemical_name_systematic '(Li0.479 Nd0.521) Ti O2.604'
_space_group_IT_number 117
_symmetry_space_group_name_Hall 'P -4 -2ab'
_symmetry_space_group_name_H-M 'P -4 b 2'
_cell_angle_alpha 90
_cell_angle_beta 90
_cell_angle_gamma 90
_cell_formula_units_Z 4
_cell_length_a 5.377
_cell_length_b 5.377
_cell_length_c 7.622
_cell_volume 220.368
_citation_journal_id_ASTM JAPNDE
_cod_data_source_file Kim_JAPNDE_1999_59.cif
_cod_data_source_block Li0.479Nd0.521O2.604Ti1
_cod_original_cell_volume 220.3682
_cod_original_formula_sum 'Li0.479 Nd0.521 O2.604 Ti1'
_cod_database_code 1521399

loop_
_symmetry_equiv_pos_as_xyz
x,y,z
y,-x,-z
-x,-y,z
-y,x,-z
-x+1/2,y+1/2,z
y+1/2,x+1/2,-z
x+1/2,-y+1/2,z
-y+1/2,-x+1/2,-z

loop_
_atom_site_label
_atom_site_type_symbol
_atom_site_fract_x
_atom_site_fract_y
_atom_site_fract_z
_atom_site_occupancy
_atom_site_U_iso_or_equiv
O3 O-2 0.5 0 0 0.653 0.0
Nd1 Nd+3 0 0 0 0.2144 0.0
O1 O-2 0.2829 0.2998 0.2687 1 0.0
Ti1 Ti+3 0.5 0 0.2358 1 0.0
Nd2 Nd+3 0 0 0.5 0.8276 0.0
Li2 Li+1 0 0 0.5 0.1724 0.0
Li1 Li+1 0 0 0 0.7856 0.0
O2 O-2 0.5 0 0.5 0.556 0.0
